data_2019348
loop_
_publ_author_name
'Gimeno, B.'
'Sancho, A.'
'Soto, L.'
'Legros, J. P.'

_publ_section_title
;
 3,3-Bis(2-imidazolyl)propionic Acid Hemihydrate
;
_journal_issue 5
_journal_name_full 'Acta Crystallographica Section C Crystal Structure Communications'
_journal_page_first 1226
_journal_paper_doi 10.1107/S0108270195016222
_journal_volume 52
_journal_year 1996
_chemical_formula_iupac 'C9 H10 N4 O2 , 0.5 (H2 O)'
_chemical_formula_moiety 'C9 H10 N4 O2 , 0.5 (H2 O) '
_chemical_formula_sum 'C9 H11 N4 O2.5'
_chemical_formula_weight 215.21
_chemical_melting_point 513
_chemical_name_systematic
;
3,3-bis(2-imidazolyl)propionic acid hemihydrate
;
_space_group_IT_number 14
_symmetry_cell_setting monoclinic
_symmetry_space_group_name_Hall '-P 2yn'
_symmetry_space_group_name_H-M 'P 1 21/n 1'
_atom_type_scat_source International_Tables_Vol_IV_Table_2.2B
_audit_creation_method CRYSTALS
_cell_angle_alpha 90
_cell_angle_beta 94.64(3)
_cell_angle_gamma 90
_cell_formula_units_Z 8
_cell_length_a 9.484(2)
_cell_length_b 7.812(2)
_cell_length_c 26.171(5)
_cell_measurement_reflns_used 25
_cell_measurement_temperature 293
_cell_measurement_theta_max 13.3
_cell_measurement_theta_min 5.3
_cell_volume 1932.6(7)
_computing_data_collection 'CAD-4 Software (Enraf-Nonius, 1989)'
_computing_data_reduction 'CRYSTALS (Watkin, Carruthers & Betteridge, 1988)'
_computing_molecular_graphics CRYSTALS
_computing_publication_material CRYSTALS
_computing_structure_refinement CRYSTALS
_computing_structure_solution 'SHELXS86 (Sheldrick, 1985)'
_diffrn_ambient_temperature 293
_diffrn_measurement_device '  Enraf-Nonius CAD4 '
_diffrn_measurement_method \w/2\q
_diffrn_radiation_monochromator graphite
_diffrn_radiation_source 'fine-focus sealed X_ray tube'
_diffrn_radiation_type 'Mo K\a'
_diffrn_radiation_wavelength 0.71069
_diffrn_reflns_av_R_equivalents 0.00
_diffrn_reflns_limit_h_max 9
_diffrn_reflns_limit_h_min 0
_diffrn_reflns_limit_k_max 7
_diffrn_reflns_limit_k_min 0
_diffrn_reflns_limit_l_max 25
_diffrn_reflns_limit_l_min -25
_diffrn_reflns_number 1881
_diffrn_reflns_theta_max 20
_diffrn_reflns_theta_min 2
_diffrn_standards_decay_% 0.00
_diffrn_standards_interval_time 60
_diffrn_standards_number 3
_exptl_absorpt_coefficient_mu 0.112
_exptl_absorpt_correction_type none
_exptl_crystal_colour colourless
_exptl_crystal_density_diffrn 1.48
_exptl_crystal_description needle
_exptl_crystal_F_000 904.19
_exptl_crystal_size_max 0.4
_exptl_crystal_size_mid 0.06
_exptl_crystal_size_min 0.02
_refine_diff_density_max 0.22
_refine_diff_density_min -0.27
_refine_ls_extinction_method none
_refine_ls_goodness_of_fit_obs 2.44
_refine_ls_hydrogen_treatment
; H atoms:
 geometric after each cycle
 all hydrogen atoms given fixed Uiso = 0.07 \%A^2^
 hydrogen atoms of water molecule refined with O-H bond
 length and H-O-H angle constrained to 0.9 \%A and
 100\% respectively
;
_refine_ls_matrix_type full
_refine_ls_number_parameters 196
_refine_ls_number_reflns 1058
_refine_ls_restrained_S_obs 2.44
_refine_ls_R_factor_obs 0.040
_refine_ls_shift/esd_max .0027
_refine_ls_structure_factor_coef F
_refine_ls_weighting_details 'w = 1/[\s^2^(F)+0.00008F^2^]'
_refine_ls_weighting_scheme calc
_refine_ls_wR_factor_obs 0.043
_reflns_number_observed 1058
_reflns_number_total 1881
_reflns_observed_criterion >3\s(I)
_cod_data_source_file pa1214sup1.cif
_cod_data_source_block Hbip2
_cod_depositor_comments
;
The following automatic conversions were performed:

'_refine_ls_weighting_scheme' value 'calc w =
1/[\s^2^(F)+0.00008F^2^]' was changed to 'calc'. New tag
'_refine_ls_weighting_details' was created. The value of the new tag
was set to 'w = 1/[\s^2^(F)+0.00008F^2^]'.

Automatic conversion script
Id: cif_fix_values 3143 2015-03-26 13:38:13Z robertas 
;
_cod_original_sg_symbol_H-M 'P 21/n'
_cod_original_formula_sum ' C18 H22 N8 O5 '
_cod_database_code 2019348

loop_
_symmetry_equiv_pos_as_xyz
x,y,z
-x,-y,-z
-x+1/2,y+1/2,-z+1/2
x+1/2,-y+1/2,z+1/2

loop_
_atom_site_aniso_label
_atom_site_aniso_U_11
_atom_site_aniso_U_22
_atom_site_aniso_U_33
_atom_site_aniso_U_12
_atom_site_aniso_U_13
_atom_site_aniso_U_23
O1 0.082(4) 0.029(3) 0.051(3) 0.004(3) 0.032(3) -0.004(2)
O2 0.050(3) 0.029(3) 0.040(3) -0.011(2) 0.016(2) -0.005(2)
O3 0.051(3) 0.042(3) 0.041(3) -0.020(3) 0.015(2) -0.014(2)
O11 0.065(3) 0.036(3) 0.044(3) 0.020(3) 0.029(2) 0.011(2)
O12 0.048(3) 0.032(3) 0.036(3) 0.013(2) 0.013(2) 0.012(2)
N1 0.041(3) 0.019(3) 0.034(3) -0.008(3) 0.001(3) -0.007(3)
N2 0.031(3) 0.023(3) 0.030(3) 0.000(3) 0.002(2) 0.002(3)
N3 0.034(3) 0.025(3) 0.033(3) -0.010(3) 0.010(2) -0.004(3)
N4 0.033(3) 0.019(3) 0.032(3) -0.001(3) 0.001(2) -0.003(3)
N11 0.039(3) 0.013(3) 0.036(3) 0.003(3) 0.010(3) -0.002(3)
N12 0.043(3) 0.017(3) 0.028(3) 0.003(3) 0.008(2) 0.003(3)
N13 0.036(3) 0.033(3) 0.035(3) 0.000(3) 0.004(3) -0.001(3)
N14 0.040(3) 0.030(3) 0.032(3) 0.002(3) 0.006(3) -0.001(3)

loop_
_atom_site_label
_atom_site_fract_x
_atom_site_fract_y
_atom_site_fract_z
_atom_site_U_iso_or_equiv
_atom_site_thermal_displace_type
_atom_site_calc_flag
_atom_site_calc_attached_atom
_atom_site_refinement_flags
_atom_site_occupancy
O1 0.8785(5) -0.1478(5) 0.44610(10) 0.0448 Uani d . . 1.0000
O2 0.8820(4) 0.1361(5) 0.44310(10) 0.0359 Uani d . . 1.0000
O3 0.9421(5) 0.5722(5) 0.5503(2) 0.0394 Uani d . . 1.0000
O11 0.8405(4) 0.0758(5) 0.80420(10) 0.0391 Uani d . . 1.0000
O12 0.7224(4) 0.1004(5) 0.87230(10) 0.0345 Uani d . . 1.0000
N1 0.7248(5) 0.4549(6) 0.4875(2) 0.0286 Uani d . . 1.0000
N2 0.5711(5) 0.2674(6) 0.4594(2) 0.0280 Uani d . . 1.0000
N3 0.5479(5) 0.0377(6) 0.5798(2) 0.0282 Uani d . . 1.0000
N4 0.6520(4) 0.2644(6) 0.6170(2) 0.0271 Uani d . . 1.0000
N11 0.5734(5) 0.6656(6) 0.7843(2) 0.0254 Uani d . . 1.0000
N12 0.4827(5) 0.6808(6) 0.8574(2) 0.0267 Uani d . . 1.0000
N13 0.4210(5) 0.2336(6) 0.7658(2) 0.0348 Uani d . . 1.0000
N14 0.3305(5) 0.2626(6) 0.8401(2) 0.0335 Uani d . . 1.0000
C1 0.8499(6) -0.0035(9) 0.4625(2) 0.033(2) Uiso d . . 1.0000
C2 0.7659(6) -0.0053(7) 0.5093(2) 0.030(2) Uiso d . . 1.0000
C3 0.7424(6) 0.1720(7) 0.5335(2) 0.0250(10) Uiso d . . 1.0000
C4 0.6793(6) 0.2945(7) 0.4941(2) 0.0230(10) Uiso d . . 1.0000
C5 0.6450(6) 0.5281(8) 0.4470(2) 0.037(2) Uiso d . . 1.0000
C6 0.5497(6) 0.4128(8) 0.4294(2) 0.037(2) Uiso d . . 1.0000
C7 0.6467(6) 0.1548(8) 0.5765(2) 0.027(2) Uiso d . . 1.0000
C8 0.4860(6) 0.0762(8) 0.6245(2) 0.033(2) Uiso d . . 1.0000
C9 0.5494(6) 0.2133(7) 0.6482(2) 0.028(2) Uiso d . . 1.0000
C11 0.7567(6) 0.1530(8) 0.8304(2) 0.027(2) Uiso d . . 1.0000
C12 0.7051(6) 0.3294(7) 0.8109(2) 0.032(2) Uiso d . . 1.0000
C13 0.5700(6) 0.3893(7) 0.8343(2) 0.027(2) Uiso d . . 1.0000
C14 0.5453(6) 0.5771(7) 0.8253(2) 0.025(2) Uiso d . . 1.0000
C15 0.5278(6) 0.8318(8) 0.7903(2) 0.036(2) Uiso d . . 1.0000
C16 0.4726(6) 0.8408(8) 0.8355(2) 0.036(2) Uiso d . . 1.0000
C17 0.4423(6) 0.2912(7) 0.8127(2) 0.025(2) Uiso d . . 1.0000
C18 0.2870(7) 0.1621(8) 0.7634(2) 0.041(2) Uiso d . . 1.0000
C19 0.2309(7) 0.1772(8) 0.8083(2) 0.041(2) Uiso d . . 1.0000
H31 0.992(6) 0.666(5) 0.545(2) 0.0700 Uiso d O3) DT 1.0000
H32 0.898(5) 0.605(6) 0.577(2) 0.0700 Uiso d O3) DT 1.0000
H1 0.8077(5) 0.5154(6) 0.5096(2) 0.0700 Uiso calc N1 T 1.0000
H2 0.5117(5) 0.1541(6) 0.4554(2) 0.0700 Uiso calc N2 T 1.0000
H3 0.8399(6) 0.2230(7) 0.5481(2) 0.0700 Uiso calc C3 T 1.0000
H4 0.7218(4) 0.3680(6) 0.6233(2) 0.0700 Uiso calc N4 T 1.0000
H5 0.6574(6) 0.6521(8) 0.4325(2) 0.0700 Uiso calc C5 T 1.0000
H6 0.4725(6) 0.4292(8) 0.3987(2) 0.0700 Uiso calc C6 T 1.0000
H8 0.4014(6) 0.0081(8) 0.6382(2) 0.0700 Uiso calc C8 T 1.0000
H9 0.5256(6) 0.2693(7) 0.6829(2) 0.0700 Uiso calc C9 T 1.0000
H11 0.6218(5) 0.6178(6) 0.7526(2) 0.0700 Uiso calc N11 T 1.0000
H12 0.4482(5) 0.6461(6) 0.8931(2) 0.0700 Uiso calc N12 T 1.0000
H13 0.5833(6) 0.3669(7) 0.8740(2) 0.0700 Uiso calc C(13 T 1.0000
H14 0.3213(5) 0.2976(6) 0.8784(2) 0.0700 Uiso calc N14 T 1.0000
H15 0.5352(6) 0.9325(8) 0.7641(2) 0.0700 Uiso calc C15 T 1.0000
H16 0.4291(6) 0.9501(8) 0.8515(2) 0.0700 Uiso calc C16 T 1.0000
H18 0.2367(7) 0.1035(8) 0.7307(2) 0.0700 Uiso calc C18 T 1.0000
H19 0.1310(7) 0.1344(8) 0.8174(2) 0.0700 Uiso calc C19 T 1.0000
H21 0.8197(6) -0.0828(7) 0.5373(2) 0.0700 Uiso calc C2 T 1.0000
H22 0.6662(6) -0.0586(7) 0.4986(2) 0.0700 Uiso calc C2 T 1.0000
H121 0.7855(6) 0.4195(7) 0.8200(2) 0.0700 Uiso calc C12 T 1.0000
H122 0.6843(6) 0.3229(7) 0.7710(2) 0.0700 Uiso calc C12 T 1.0000

loop_
_atom_type_symbol
_atom_type_scat_dispersion_real
_atom_type_scat_dispersion_imag
'C   ' 0.0020 0.0020
'H   ' 0.0000 0.0000
'N   ' 0.0040 0.0030
'O   ' 0.0080 0.0060

loop_
_geom_angle_atom_site_label_1
_geom_angle_atom_site_label_2
_geom_angle_atom_site_label_3
_geom_angle
_geom_angle_publ_flag
H31 O3 H32 100.1 no
C4 N1 C5 109.0(5) yes
C4 N1 H1 125.7 no
C5 N1 H1 125.3 no
C4 N2 C6 109.0(5) yes
C4 N2 H2 125.5 no
C6 N2 H2 125.5 no
C7 N3 C8 104.9(5) yes
C7 N4 C9 107.2(5) yes
C7 N4 H4 126.2 no
C9 N4 H4 126.6 no
C14 N11 C15 108.3(5) yes
C14 N11 H11 125.9 no
C15 N11 H11 125.8 no
C14 N12 C16 107.9(5) yes
C14 N12 H12 126.0 no
C16 N12 H12 126.1 no
C17 N13 C18 104.6(5) yes
C17 N14 C19 106.8(5) yes
C17 N14 H14 126.5 no
C19 N14 H14 126.7 no
O1 C1 O2 125.6(5) yes
O1 C1 C2 114.5(6) yes
O2 C1 C2 119.9(6) yes
C1 C2 C3 115.2(5) yes
C1 C2 H21 108.1 no
C3 C2 H21 108.0 no
C1 C2 H22 108.0 no
C3 C2 H22 108.0 no
H21 C2 H22 109.5 no
C2 C3 C4 110.7(4) yes
C2 C3 C7 109.9(5) yes
C4 C3 C7 109.8(4) yes
C2 C3 H3 109.7 no
C4 C3 H3 107.4 no
C7 C3 H3 109.1 no
N1 C4 N2 107.4(5) yes
N1 C4 C3 124.9(5) yes
N2 C4 C3 127.7(5) yes
N1 C5 C6 107.5(6) yes
N1 C5 H5 126.2 no
C6 C5 H5 126.3 no
N2 C6 C5 107.1(6) yes
N2 C6 H6 126.5 no
C5 C6 H6 126.4 no
N3 C7 N4 111.6(5) yes
N3 C7 C3 125.8(5) yes
N4 C7 C3 122.6(5) yes
N3 C8 C9 110.8(5) yes
N3 C8 H8 124.5 no
C9 C8 H8 124.6 no
N4 C9 C8 105.5(5) yes
N4 C9 H9 127.1 no
C8 C9 H9 127.4 no
O11 C11 O12 123.4(6) yes
O11 C11 C12 116.9(5) yes
O12 C11 C12 119.5(5) yes
C11 C12 C13 113.3(5) yes
C11 C12 H121 108.7 no
C13 C12 H121 108.6 no
C11 C12 H122 108.4 no
C13 C12 H122 108.4 no
H121 C12 H122 109.5 no
C12 C13 C14 111.1(5) yes
C12 C13 C17 111.5(4) yes
C14 C13 C17 109.1(5) yes
C12 C13 H13 107.8 no
C14 C13 H13 108.9 no
C17 C13 H13 108.4 no
N11 C14 N12 108.8(5) yes
N11 C14 C13 126.8(5) yes
N12 C14 C13 124.3(5) yes
N11 C15 C16 107.4(5) yes
N11 C15 H15 126.3 no
C16 C15 H15 126.3 no
N12 C16 C15 107.6(6) yes
N12 C16 H16 126.1 no
C15 C16 H16 126.3 no
N13 C17 N14 112.0(5) yes
N13 C17 C13 126.0(5) yes
N14 C17 C13 121.9(5) yes
N13 C18 C19 110.8(6) yes
N13 C18 H18 124.5 no
C19 C18 H18 124.7 no
N14 C19 C18 105.8(5) yes
N14 C19 H19 127.1 no
C18 C19 H19 127.1 no

loop_
_geom_bond_atom_site_label_1
_geom_bond_atom_site_label_2
_geom_bond_distance
_geom_bond_publ_flag
O1 C1 1.244(7) yes
O2 C1 1.251(7) yes
O3 H31 0.89 no
O3 H32 0.87 no
O11 C11 1.246(6) yes
O12 C11 1.240(6) yes
N1 C4 1.341(6) yes
N1 C5 1.376(7) yes
N1 H1 1.05 no
N2 C4 1.331(6) yes
N2 C6 1.386(7) yes
N2 H2 1.05 no
N3 C7 1.317(6) yes
N3 C8 1.383(6) yes
N4 C7 1.360(6) yes
N4 C9 1.378(6) yes
N4 H4 1.05 no
N11 C14 1.322(6) yes
N11 C15 1.382(7) yes
N11 H11 1.05 no
N12 C14 1.340(6) yes
N12 C16 1.376(7) yes
N12 H12 1.05 no
N13 C17 1.307(6) yes
N13 C18 1.385(7) yes
N14 C17 1.347(6) yes
N14 C19 1.379(7) yes
N14 H14 1.05 no
C1 C2 1.514(7) yes
C2 C3 1.546(7) yes
C2 H21 1.05 no
C2 H22 1.05 no
C3 C4 1.495(7) yes
C3 C7 1.509(7) yes
C3 H3 1.05 no
C5 C6 1.331(7) yes
C5 H5 1.05 no
C6 H6 1.05 no
C8 C9 1.354(7) yes
C8 H8 1.05 no
C9 H9 1.05 no
C11 C12 1.535(7) yes
C12 C13 1.537(7) yes
C12 H121 1.05 no
C12 H122 1.05 no
C13 C14 1.501(7) yes
C13 C17 1.505(7) yes
C13 H13 1.05 no
C15 C16 1.334(8) yes
C15 H15 1.05 no
C16 H16 1.05 no
C18 C19 1.333(7) yes
C18 H18 1.05 no
C19 H19 1.05 no
